data_4022308
loop_
_publ_author_name
'Ramon Alib\'es'
'Pedro de March'
'Marta Figueredo'
'Josep Font'
'Xiaolin Fu'
'Marta Racamonde'
'\'Angel \'Alvarez-Larena'
'Juan F. Piniella'

_publ_section_title
;
 Photochemical [2 + 2] Cycloaddition of Acetylene
 to Chiral 2(5H)-Furanones
;
_journal_name_full 'Journal of Organic Chemistry'
_journal_page_first 1283
_journal_page_last 1289
_journal_paper_doi 10.1021/jo0264731
_journal_volume 68
_journal_year 2003
_chemical_formula_sum 'C13 H18 O4'
_chemical_formula_weight 238.27
_chemical_name_systematic
;
(1R,4S,5S)-5-methyl-4-pivaloyloxymethyl-3-oxabicyclo[3.2.0]
hept-6-en-2-one
;
_space_group_IT_number 19
_symmetry_cell_setting orthorhombic
_symmetry_space_group_name_Hall 'P 2ac 2ab'
_symmetry_space_group_name_H-M 'P 21 21 21'
_atom_sites_solution_hydrogens geom
_atom_sites_solution_primary direct
_atom_sites_solution_secondary difmap
_audit_creation_method SHELXL-97
_cell_angle_alpha 90.00
_cell_angle_beta 90.00
_cell_angle_gamma 90.00
_cell_formula_units_Z 4
_cell_length_a 9.999(3)
_cell_length_b 10.016(8)
_cell_length_c 13.119(3)
_cell_measurement_reflns_used 25
_cell_measurement_temperature 293(2)
_cell_measurement_theta_max 13.89
_cell_measurement_theta_min 11.64
_cell_volume 1313.9(12)
_computing_cell_refinement 'CAD4 (Enraf-Nonius)'
_computing_data_collection 'CAD4 (Enraf-Nonius)'
_computing_structure_refinement 'SHELXL-97 (Sheldrick, 1997)'
_computing_structure_solution 'SHELXS-86 (Sheldrick, 1985)'
_diffrn_ambient_temperature 293(2)
_diffrn_measured_fraction_theta_full 1.000
_diffrn_measured_fraction_theta_max 1.000
_diffrn_measurement_device_type 'Enraf-Nonius CAD4'
_diffrn_measurement_method 'omega/2theta scan'
_diffrn_radiation_monochromator graphite
_diffrn_radiation_source 'fine-focus sealed tube'
_diffrn_radiation_type MoK\a
_diffrn_radiation_wavelength 0.71069
_diffrn_reflns_av_R_equivalents 0.0000
_diffrn_reflns_av_sigmaI/netI 0.0158
_diffrn_reflns_limit_h_max 11
_diffrn_reflns_limit_h_min 0
_diffrn_reflns_limit_k_max 11
_diffrn_reflns_limit_k_min 0
_diffrn_reflns_limit_l_max 15
_diffrn_reflns_limit_l_min 0
_diffrn_reflns_number 1340
_diffrn_reflns_theta_full 24.95
_diffrn_reflns_theta_max 24.95
_diffrn_reflns_theta_min 2.56
_diffrn_standards_decay_% 0
_diffrn_standards_interval_time 120
_diffrn_standards_number 3
_exptl_absorpt_coefficient_mu 0.089
_exptl_absorpt_correction_T_max 1.000
_exptl_absorpt_correction_T_min 1.000
_exptl_absorpt_correction_type none
_exptl_crystal_colour colourless
_exptl_crystal_density_diffrn 1.205
_exptl_crystal_density_method 'not measured'
_exptl_crystal_description prism
_exptl_crystal_F_000 512
_exptl_crystal_size_max 0.50
_exptl_crystal_size_mid 0.50
_exptl_crystal_size_min 0.36
_refine_diff_density_max 0.133
_refine_diff_density_min -0.111
_refine_diff_density_rms 0.027
_refine_ls_abs_structure_details 'Flack H D (1983), Acta Cryst. A39, 876-881'
_refine_ls_abs_structure_Flack 5.3(18)
_refine_ls_extinction_method none
_refine_ls_goodness_of_fit_ref 1.049
_refine_ls_hydrogen_treatment noref
_refine_ls_matrix_type full
_refine_ls_number_parameters 154
_refine_ls_number_reflns 1340
_refine_ls_number_restraints 0
_refine_ls_restrained_S_all 1.049
_refine_ls_R_factor_all 0.0428
_refine_ls_R_factor_gt 0.0349
_refine_ls_shift/su_max 0.001
_refine_ls_shift/su_mean 0.000
_refine_ls_structure_factor_coef Fsqd
_refine_ls_weighting_details 'w=1/[\s^2^(Fo^2^)+(0.0697P)^2^+0.0136P] where P=(Fo^2^+2Fc^2^)/3'
_refine_ls_weighting_scheme calc
_refine_ls_wR_factor_gt 0.0971
_refine_ls_wR_factor_ref 0.0992
_reflns_number_gt 1126
_reflns_number_total 1340
_reflns_threshold_expression >2sigma(I)
_cod_data_source_file jo0264731si20021209_062153_2.cif
_cod_data_source_block compound3e
_cod_depositor_comments
;
The following automatic conversions were performed:

'_refine_ls_weighting_scheme' value 'calc
w=1/[\s^2^(Fo^2^)+(0.0697P)^2^+0.0136P] where P=(Fo^2^+2Fc^2^)/3' was
changed to 'calc'. New tag '_refine_ls_weighting_details' was
created. The value of the new tag was set to
'w=1/[\s^2^(Fo^2^)+(0.0697P)^2^+0.0136P] where P=(Fo^2^+2Fc^2^)/3'.

Automatic conversion script
Id: cif_fix_values 3143 2015-03-26 13:38:13Z robertas 
;
_cod_database_code 4022308

loop_
_symmetry_equiv_pos_as_xyz
'x, y, z'
'-x+1/2, -y, z+1/2'
'x+1/2, -y+1/2, -z'
'-x, y+1/2, -z+1/2'

loop_
_atom_site_label
_atom_site_type_symbol
_atom_site_fract_x
_atom_site_fract_y
_atom_site_fract_z
_atom_site_U_iso_or_equiv
_atom_site_adp_type
_atom_site_occupancy
_atom_site_calc_flag
_atom_site_refinement_flags
O1 O -0.04429(17) -0.59405(18) -0.50812(11) 0.0712(5) Uani 1 d .
C2 C -0.1607(3) -0.6181(3) -0.46136(17) 0.0690(7) Uani 1 d .
C3 C -0.2390(2) -0.7193(2) -0.51875(18) 0.0640(6) Uani 1 d .
H3 H -0.3352 -0.7032 -0.5260 0.077 Uiso 1 calc R
C4 C -0.1959(3) -0.8602(3) -0.4892(2) 0.0830(8) Uani 1 d .
H4 H -0.2157 -0.9152 -0.4341 0.100 Uiso 1 calc R
C5 C -0.1198(3) -0.8751(2) -0.5711(2) 0.0742(7) Uani 1 d .
H5 H -0.0628 -0.9431 -0.5922 0.089 Uiso 1 calc R
C6 C -0.1582(2) -0.7428(2) -0.61836(16) 0.0564(5) Uani 1 d .
C7 C -0.0487(2) -0.6371(2) -0.61238(16) 0.0603(6) Uani 1 d .
H7 H 0.0371 -0.6784 -0.6299 0.072 Uiso 1 calc R
O8 O -0.1880(3) -0.5653(2) -0.38184(14) 0.1141(8) Uani 1 d .
C9 C -0.2335(3) -0.7523(3) -0.7178(2) 0.0886(9) Uani 1 d .
H9A H -0.2542 -0.6642 -0.7418 0.133 Uiso 1 calc R
H9B H -0.3149 -0.8013 -0.7075 0.133 Uiso 1 calc R
H9C H -0.1792 -0.7975 -0.7674 0.133 Uiso 1 calc R
C10 C -0.0678(2) -0.5149(3) -0.67702(19) 0.0699(7) Uani 1 d .
H10A H 0.0040 -0.4516 -0.6651 0.084 Uiso 1 calc R
H10B H -0.0682 -0.5387 -0.7487 0.084 Uiso 1 calc R
O11 O -0.19400(14) -0.45788(15) -0.64839(12) 0.0611(4) Uani 1 d .
C12 C -0.2127(2) -0.3281(2) -0.66468(16) 0.0598(6) Uani 1 d .
O13 O -0.1292(2) -0.2599(2) -0.7034(2) 0.1039(7) Uani 1 d .
C14 C -0.3460(2) -0.2796(2) -0.62550(17) 0.0610(6) Uani 1 d .
C15 C -0.4526(3) -0.3872(3) -0.6345(2) 0.0811(7) Uani 1 d .
H15A H -0.5363 -0.3531 -0.6099 0.122 Uiso 1 calc R
H15B H -0.4268 -0.4634 -0.5946 0.122 Uiso 1 calc R
H15C H -0.4619 -0.4130 -0.7046 0.122 Uiso 1 calc R
C16 C -0.3877(4) -0.1564(3) -0.6857(3) 0.0978(10) Uani 1 d .
H16A H -0.4726 -0.1252 -0.6613 0.147 Uiso 1 calc R
H16B H -0.3948 -0.1789 -0.7566 0.147 Uiso 1 calc R
H16C H -0.3218 -0.0876 -0.6770 0.147 Uiso 1 calc R
C17 C -0.3248(4) -0.2429(4) -0.5137(2) 0.1081(11) Uani 1 d .
H17A H -0.4072 -0.2104 -0.4855 0.162 Uiso 1 calc R
H17B H -0.2576 -0.1747 -0.5088 0.162 Uiso 1 calc R
H17C H -0.2963 -0.3204 -0.4766 0.162 Uiso 1 calc R

loop_
_atom_site_aniso_label
_atom_site_aniso_U_11
_atom_site_aniso_U_22
_atom_site_aniso_U_33
_atom_site_aniso_U_23
_atom_site_aniso_U_13
_atom_site_aniso_U_12
O1 0.0712(10) 0.0790(11) 0.0635(9) -0.0057(8) -0.0133(8) -0.0048(9)
C2 0.0905(18) 0.0661(14) 0.0506(12) 0.0049(11) 0.0046(12) 0.0113(14)
C3 0.0568(12) 0.0620(13) 0.0731(14) 0.0093(12) 0.0102(11) 0.0038(11)
C4 0.096(2) 0.0649(15) 0.0880(18) 0.0170(14) 0.0056(17) 0.0027(14)
C5 0.0841(17) 0.0536(13) 0.0849(17) -0.0028(12) -0.0085(14) 0.0182(12)
C6 0.0563(12) 0.0576(12) 0.0552(12) -0.0033(10) -0.0036(9) 0.0090(11)
C7 0.0520(12) 0.0706(14) 0.0581(12) 0.0002(10) 0.0052(10) 0.0070(11)
O8 0.183(2) 0.1005(15) 0.0585(10) -0.0130(10) 0.0227(14) 0.0145(17)
C9 0.103(2) 0.0858(18) 0.0769(16) -0.0154(15) -0.0338(15) 0.0181(18)
C10 0.0556(12) 0.0789(15) 0.0752(15) 0.0124(12) 0.0195(12) 0.0052(12)
O11 0.0552(8) 0.0571(9) 0.0709(10) 0.0124(7) 0.0126(7) 0.0024(7)
C12 0.0722(14) 0.0544(12) 0.0529(11) 0.0043(10) 0.0024(11) -0.0106(12)
O13 0.0974(13) 0.0749(11) 0.1393(17) 0.0286(13) 0.0339(14) -0.0144(12)
C14 0.0750(14) 0.0518(11) 0.0562(12) 0.0002(10) -0.0005(11) 0.0074(11)
C15 0.0602(14) 0.0699(15) 0.113(2) 0.0006(16) 0.0103(15) 0.0036(13)
C16 0.118(2) 0.0664(15) 0.109(2) 0.0161(16) -0.007(2) 0.0204(18)
C17 0.136(3) 0.118(2) 0.0699(17) -0.0277(17) -0.0048(18) 0.032(3)

loop_
_atom_type_symbol
_atom_type_description
_atom_type_scat_dispersion_real
_atom_type_scat_dispersion_imag
_atom_type_scat_source
C C 0.0033 0.0016 'International Tables Vol C Tables 4.2.6.8 and 6.1.1.4'
H H 0.0000 0.0000 'International Tables Vol C Tables 4.2.6.8 and 6.1.1.4'
O O 0.0106 0.0060 'International Tables Vol C Tables 4.2.6.8 and 6.1.1.4'

loop_
_geom_angle_atom_site_label_1
_geom_angle_atom_site_label_2
_geom_angle_atom_site_label_3
_geom_angle
C2 O1 C7 110.87(19)
O8 C2 O1 121.2(3)
O8 C2 C3 128.3(3)
O1 C2 C3 110.43(19)
C2 C3 C4 110.7(2)
C2 C3 C6 104.80(19)
C4 C3 C6 85.80(19)
C5 C4 C3 93.4(2)
C4 C5 C6 95.0(2)
C9 C6 C5 115.2(2)
C9 C6 C7 116.5(2)
C5 C6 C7 113.89(19)
C9 C6 C3 118.50(19)
C5 C6 C3 85.44(18)
C7 C6 C3 102.98(18)
O1 C7 C10 107.3(2)
O1 C7 C6 106.26(17)
C10 C7 C6 116.5(2)
O11 C10 C7 106.78(17)
C12 O11 C10 118.08(18)
O13 C12 O11 121.9(2)
O13 C12 C14 125.4(2)
O11 C12 C14 112.58(19)
C12 C14 C15 111.39(19)
C12 C14 C16 109.0(2)
C15 C14 C16 110.0(2)
C12 C14 C17 106.4(2)
C15 C14 C17 110.0(2)
C16 C14 C17 109.9(2)

loop_
_geom_bond_atom_site_label_1
_geom_bond_atom_site_label_2
_geom_bond_distance
O1 C2 1.337(3)
O1 C7 1.435(3)
C2 O8 1.201(3)
C2 C3 1.486(4)
C3 C4 1.526(4)
C3 C6 1.554(3)
C4 C5 1.326(4)
C5 C6 1.512(3)
C6 C9 1.509(3)
C6 C7 1.525(3)
C7 C10 1.501(3)
C10 O11 1.435(3)
O11 C12 1.331(3)
C12 O13 1.192(3)
C12 C14 1.509(3)
C14 C15 1.520(4)
C14 C16 1.523(4)
C14 C17 1.527(4)

loop_
_cod_related_entry_id
_cod_related_entry_database
_cod_related_entry_code
1 ChemSpider 9196125
